data_7116500
loop_
_publ_author_name
'Fengzhi Tang'
'Nigam P. Rath'
'Liviu M. Mirica'

_publ_section_title
;
 Stable bis(trifluoromethyl)nickel(III) complexes
;
_journal_name_full Chem.Commun.
_journal_page_first 3113
_journal_paper_doi 10.1039/C4cc09594D
_journal_volume 51
_journal_year 2015
_chemical_formula_moiety '2(C24 H32 F6 N4 Ni), 0.25(C20 H48)'
_chemical_formula_sum 'C53 H76 F12 N8 Ni2'
_chemical_formula_weight 1170.63
_chemical_name_systematic
; 
 ? 
;
_space_group_crystal_system monoclinic
_space_group_IT_number 14
_space_group_name_Hall '-P 2yn'
_space_group_name_H-M_alt 'P 1 21/n 1'
_symmetry_space_group_name_Hall '-P 2yn'
_symmetry_space_group_name_H-M 'P 1 21/n 1'
_atom_sites_solution_hydrogens geom
_atom_sites_solution_primary direct
_atom_sites_solution_secondary difmap
_audit_creation_method SHELXL-2013
_audit_update_record
;
2014-11-26 deposited with the CCDC.
2015-01-08 downloaded from the CCDC.
;
_cell_angle_alpha 90
_cell_angle_beta 96.154(3)
_cell_angle_gamma 90
_cell_formula_units_Z 2
_cell_length_a 10.2621(5)
_cell_length_b 19.5073(8)
_cell_length_c 13.4730(6)
_cell_measurement_reflns_used 7034
_cell_measurement_temperature 100(2)
_cell_measurement_theta_max 25.38
_cell_measurement_theta_min 2.58
_cell_volume 2681.6(2)
_computing_cell_refinement 'Bruker SAINT'
_computing_data_collection 'Bruker APEX2'
_computing_data_reduction 'Bruker SAINT'
_computing_molecular_graphics 'Bruker SHELXTL'
_computing_publication_material 'Bruker SHELXTL'
_computing_structure_refinement 'SHELXL-2013 (Sheldrick, 2013)'
_computing_structure_solution 'SHELXS-97 (Sheldrick, 2008)'
_diffrn_ambient_temperature 100(2)
_diffrn_measured_fraction_theta_full 1.000
_diffrn_measured_fraction_theta_max 0.996
_diffrn_measurement_device_type 'Bruker APEX-II CCD'
_diffrn_measurement_method '\f and \w scans'
_diffrn_radiation_type MoK\a
_diffrn_radiation_wavelength 0.71073
_diffrn_reflns_av_R_equivalents 0.0726
_diffrn_reflns_av_unetI/netI 0.0429
_diffrn_reflns_Laue_measured_fraction_full 1.000
_diffrn_reflns_Laue_measured_fraction_max 0.996
_diffrn_reflns_limit_h_max 12
_diffrn_reflns_limit_h_min -12
_diffrn_reflns_limit_k_max 23
_diffrn_reflns_limit_k_min -21
_diffrn_reflns_limit_l_max 16
_diffrn_reflns_limit_l_min -16
_diffrn_reflns_number 41249
_diffrn_reflns_point_group_measured_fraction_full 1.000
_diffrn_reflns_point_group_measured_fraction_max 0.996
_diffrn_reflns_theta_full 25.242
_diffrn_reflns_theta_max 25.452
_diffrn_reflns_theta_min 1.844
_exptl_absorpt_coefficient_mu 0.788
_exptl_absorpt_correction_T_max 0.7452
_exptl_absorpt_correction_T_min 0.6552
_exptl_absorpt_correction_type multi-scan
_exptl_absorpt_process_details 'sadabs v2012/1'
_exptl_crystal_colour yellow
_exptl_crystal_density_diffrn 1.450
_exptl_crystal_density_method 'not measured'
_exptl_crystal_description plate
_exptl_crystal_F_000 1228
_exptl_crystal_size_max 0.274
_exptl_crystal_size_mid 0.161
_exptl_crystal_size_min 0.057
_refine_diff_density_max 0.724
_refine_diff_density_min -0.407
_refine_diff_density_rms 0.061
_refine_ls_extinction_method none
_refine_ls_goodness_of_fit_ref 1.019
_refine_ls_hydrogen_treatment constr
_refine_ls_matrix_type full
_refine_ls_number_parameters 368
_refine_ls_number_reflns 4944
_refine_ls_number_restraints 168
_refine_ls_restrained_S_all 1.077
_refine_ls_R_factor_all 0.0610
_refine_ls_R_factor_gt 0.0384
_refine_ls_shift/su_max 0.000
_refine_ls_shift/su_mean 0.000
_refine_ls_structure_factor_coef Fsqd
_refine_ls_weighting_details 'w=1/[\s^2^(Fo^2^)+(0.0353P)^2^+2.4079P] where P=(Fo^2^+2Fc^2^)/3'
_refine_ls_weighting_scheme calc
_refine_ls_wR_factor_gt 0.0816
_refine_ls_wR_factor_ref 0.0905
_reflns_Friedel_coverage 0.000
_reflns_number_gt 3753
_reflns_number_total 4944
_reflns_threshold_expression 'I > 2\s(I)'
_cod_data_source_file c4cc09594d2.cif
_cod_data_source_block l11513
_cod_database_code 7116500
_shelx_space_group_comment
; 
The symmetry employed for this shelxl refinement is uniquely defined 
by the following loop, which should always be used as a source of 
symmetry information in preference to the above space-group names. 
They are only intended as comments. 
;
_shelx_estimated_absorpt_t_min 0.813
_shelx_estimated_absorpt_t_max 0.956
_shelxl_version_number 2013-3

loop_
_space_group_symop_operation_xyz
'x, y, z'
'-x+1/2, y+1/2, -z+1/2'
'-x, -y, -z'
'x-1/2, -y-1/2, z-1/2'

loop_
_atom_site_label
_atom_site_type_symbol
_atom_site_fract_x
_atom_site_fract_y
_atom_site_fract_z
_atom_site_U_iso_or_equiv
_atom_site_adp_type
_atom_site_occupancy
_atom_site_site_symmetry_order
_atom_site_calc_flag
_atom_site_refinement_flags_posn
_atom_site_refinement_flags_adp
_atom_site_refinement_flags_occupancy
_atom_site_disorder_assembly
_atom_site_disorder_group
Ni1 Ni 0.26705(3) 0.15950(2) 0.31682(2) 0.01666(10) Uani 1 1 d . . . . .
F1 F 0.29253(18) 0.28058(8) 0.20780(12) 0.0365(4) Uani 1 1 d D U . . .
F2 F 0.14056(17) 0.28568(8) 0.30284(15) 0.0443(5) Uani 1 1 d D U . . .
F3 F 0.3384(2) 0.29400(8) 0.36437(13) 0.0480(5) Uani 1 1 d D U . . .
F4 F 0.5232(3) 0.2163(2) 0.3368(4) 0.0375(18) Uani 0.463(8) 1 d D U P A 1
F5 F 0.5242(4) 0.1082(2) 0.3251(5) 0.0395(19) Uani 0.463(8) 1 d D U P A 1
F6 F 0.4723(6) 0.1696(4) 0.1962(3) 0.0451(18) Uani 0.463(8) 1 d D U P A 1
F4' F 0.5309(3) 0.1643(3) 0.3744(3) 0.056(2) Uani 0.537(8) 1 d D U P A 2
F5' F 0.4855(5) 0.09583(18) 0.2533(6) 0.0558(19) Uani 0.537(8) 1 d D U P A 2
F6' F 0.4918(6) 0.2016(3) 0.2241(5) 0.0519(18) Uani 0.537(8) 1 d D U P A 2
N1 N 0.2789(2) 0.06252(10) 0.34790(15) 0.0170(5) Uani 1 1 d . . . . .
N2 N 0.0893(2) 0.15665(10) 0.36385(15) 0.0163(5) Uani 1 1 d . . . . .
N3 N 0.1273(2) 0.10533(11) 0.17088(15) 0.0197(5) Uani 1 1 d . . . . .
N4 N 0.2327(2) 0.12069(10) 0.56496(15) 0.0190(5) Uani 1 1 d . . . . .
C1 C 0.3160(2) 0.04076(13) 0.44186(19) 0.0179(6) Uani 1 1 d . . . . .
C2 C 0.3258(3) -0.02877(13) 0.4631(2) 0.0228(6) Uani 1 1 d . . . . .
H2 H 0.3538 -0.0438 0.5291 0.027 Uiso 1 1 calc R U . . .
C3 C 0.2947(3) -0.07605(13) 0.3880(2) 0.0253(6) Uani 1 1 d . . . . .
H3 H 0.3017 -0.1237 0.4018 0.030 Uiso 1 1 calc R U . . .
C4 C 0.2537(3) -0.05356(13) 0.2930(2) 0.0235(6) Uani 1 1 d . . . . .
H4 H 0.2301 -0.0855 0.2409 0.028 Uiso 1 1 calc R U . . .
C5 C 0.2471(3) 0.01633(13) 0.27441(19) 0.0187(6) Uani 1 1 d . . . . .
C6 C 0.2089(3) 0.04326(13) 0.17095(19) 0.0232(6) Uani 1 1 d . . . . .
H6A H 0.2891 0.0538 0.1391 0.028 Uiso 1 1 calc R U . . .
H6B H 0.1600 0.0073 0.1307 0.028 Uiso 1 1 calc R U . . .
C7 C 0.0063(3) 0.09117(13) 0.21584(19) 0.0203(6) Uani 1 1 d . . . . .
H7A H 0.0077 0.0428 0.2380 0.024 Uiso 1 1 calc R U . . .
H7B H -0.0689 0.0967 0.1640 0.024 Uiso 1 1 calc R U . . .
C8 C -0.0155(3) 0.13615(13) 0.30323(19) 0.0190(6) Uani 1 1 d . . . . .
C9 C -0.1426(3) 0.14891(13) 0.3257(2) 0.0238(6) Uani 1 1 d . . . . .
H9 H -0.2159 0.1353 0.2810 0.029 Uiso 1 1 calc R U . . .
C10 C -0.1603(3) 0.18160(14) 0.4139(2) 0.0275(7) Uani 1 1 d . . . . .
H10 H -0.2459 0.1934 0.4290 0.033 Uiso 1 1 calc R U . . .
C11 C -0.0521(3) 0.19706(14) 0.4799(2) 0.0273(7) Uani 1 1 d . . . . .
H11 H -0.0629 0.2171 0.5428 0.033 Uiso 1 1 calc R U . . .
C12 C 0.0719(3) 0.18318(13) 0.45426(19) 0.0199(6) Uani 1 1 d . . . . .
C13 C 0.1919(3) 0.18959(13) 0.5282(2) 0.0215(6) Uani 1 1 d . . . . .
H13A H 0.2636 0.2113 0.4959 0.026 Uiso 1 1 calc R U . . .
H13B H 0.1723 0.2188 0.5848 0.026 Uiso 1 1 calc R U . . .
C14 C 0.3483(3) 0.09456(13) 0.52175(19) 0.0189(6) Uani 1 1 d . . . . .
H14A H 0.4098 0.0746 0.5757 0.023 Uiso 1 1 calc R U . . .
H14B H 0.3933 0.1334 0.4926 0.023 Uiso 1 1 calc R U . . .
C15 C 0.1021(3) 0.13900(13) 0.07013(19) 0.0228(6) Uani 1 1 d . . . . .
C16 C 0.2318(3) 0.16120(15) 0.0345(2) 0.0338(7) Uani 1 1 d . . . . .
H16A H 0.2805 0.1895 0.0860 0.051 Uiso 1 1 calc R U . . .
H16B H 0.2146 0.1878 -0.0271 0.051 Uiso 1 1 calc R U . . .
H16C H 0.2836 0.1205 0.0219 0.051 Uiso 1 1 calc R U . . .
C17 C 0.0314(3) 0.09163(14) -0.0085(2) 0.0295(7) Uani 1 1 d . . . . .
H17A H 0.0889 0.0532 -0.0212 0.044 Uiso 1 1 calc R U . . .
H17B H 0.0087 0.1173 -0.0704 0.044 Uiso 1 1 calc R U . . .
H17C H -0.0488 0.0740 0.0159 0.044 Uiso 1 1 calc R U . . .
C18 C 0.0189(3) 0.20317(14) 0.0815(2) 0.0291(7) Uani 1 1 d . . . . .
H18A H -0.0688 0.1896 0.0964 0.044 Uiso 1 1 calc R U . . .
H18B H 0.0119 0.2295 0.0192 0.044 Uiso 1 1 calc R U . . .
H18C H 0.0604 0.2315 0.1360 0.044 Uiso 1 1 calc R U . . .
C19 C 0.2336(3) 0.11058(14) 0.6750(2) 0.0276(6) Uani 1 1 d . . . . .
C20 C 0.0978(3) 0.12813(18) 0.7045(2) 0.0422(8) Uani 1 1 d . . . . .
H20A H 0.0837 0.1777 0.6989 0.063 Uiso 1 1 calc R U . . .
H20B H 0.0918 0.1136 0.7735 0.063 Uiso 1 1 calc R U . . .
H20C H 0.0309 0.1043 0.6599 0.063 Uiso 1 1 calc R U . . .
C21 C 0.3385(3) 0.15407(16) 0.7345(2) 0.0377(8) Uani 1 1 d . . . . .
H21A H 0.4251 0.1412 0.7163 0.056 Uiso 1 1 calc R U . . .
H21B H 0.3353 0.1462 0.8061 0.056 Uiso 1 1 calc R U . . .
H21C H 0.3223 0.2027 0.7194 0.056 Uiso 1 1 calc R U . . .
C22 C 0.2576(3) 0.03471(15) 0.6999(2) 0.0344(8) Uani 1 1 d . . . . .
H22A H 0.1981 0.0065 0.6552 0.052 Uiso 1 1 calc R U . . .
H22B H 0.2417 0.0261 0.7692 0.052 Uiso 1 1 calc R U . . .
H22C H 0.3485 0.0229 0.6911 0.052 Uiso 1 1 calc R U . . .
C23 C 0.2603(3) 0.25620(14) 0.29752(18) 0.0224(6) Uani 1 1 d D . . . .
C24 C 0.4471(3) 0.16050(13) 0.29140(18) 0.0271(6) Uani 1 1 d D . . . .
C1S C 0.1535(16) 0.3894(7) 0.5378(13) 0.0450(12) Uani 0.25 1 d DG U P B -1
H1S1 H 0.1774 0.3468 0.5056 0.068 Uiso 0.25 1 calc R U P B -1
H1S2 H 0.1150 0.3785 0.5994 0.068 Uiso 0.25 1 calc R U P B -1
H1S3 H 0.2321 0.4175 0.5537 0.068 Uiso 0.25 1 calc R U P B -1
C2S C 0.0537(14) 0.4290(6) 0.4669(10) 0.0450(12) Uani 0.25 1 d DG U P B -1
H2S1 H -0.0270 0.4013 0.4524 0.054 Uiso 0.25 1 calc R U P B -1
H2S2 H 0.0904 0.4377 0.4030 0.054 Uiso 0.25 1 calc R U P B -1
C3S C 0.0179(12) 0.5019(6) 0.5176(10) 0.0450(12) Uani 0.25 1 d DG U P B -1
H3S1 H -0.0166 0.4934 0.5823 0.054 Uiso 0.25 1 calc R U P B -1
H3S2 H 0.0979 0.5304 0.5300 0.054 Uiso 0.25 1 calc R U P B -1
C4S C -0.0807(12) 0.5379(7) 0.4498(10) 0.0450(12) Uani 0.25 1 d DG U P B -1
H4S1 H -0.1618 0.5103 0.4382 0.054 Uiso 0.25 1 calc R U P B -1
H4S2 H -0.0471 0.5466 0.3848 0.054 Uiso 0.25 1 calc R U P B -1
C5S C -0.1093(16) 0.6090(7) 0.5036(15) 0.0450(12) Uani 0.25 1 d DG U P B -1
H5S1 H -0.1750 0.6352 0.4611 0.068 Uiso 0.25 1 calc R U P B -1
H5S2 H -0.0281 0.6357 0.5147 0.068 Uiso 0.25 1 calc R U P B -1
H5S3 H -0.1422 0.5996 0.5679 0.068 Uiso 0.25 1 calc R U P B -1
C1S' C 0.1449(15) 0.3925(8) 0.4999(16) 0.0450(12) Uani 0.25 1 d DG U P C -2
H1S4 H 0.2224 0.3717 0.5370 0.068 Uiso 0.25 1 calc R U P C -2
H1S5 H 0.1605 0.3985 0.4300 0.068 Uiso 0.25 1 calc R U P C -2
H1S6 H 0.0690 0.3625 0.5036 0.068 Uiso 0.25 1 calc R U P C -2
C2S' C 0.1184(10) 0.4619(7) 0.5453(10) 0.0450(12) Uani 0.25 1 d DG U P C -2
H2S3 H 0.1970 0.4913 0.5449 0.054 Uiso 0.25 1 calc R U P C -2
H2S4 H 0.1008 0.4556 0.6156 0.054 Uiso 0.25 1 calc R U P C -2
C3S' C -0.0072(12) 0.4998(7) 0.4829(10) 0.0450(12) Uani 0.25 1 d DG U P C -2
H3S3 H 0.0170 0.5155 0.4175 0.054 Uiso 0.25 1 calc R U P C -2
H3S4 H -0.0809 0.4671 0.4708 0.054 Uiso 0.25 1 calc R U P C -2
C4S' C -0.0481(13) 0.5595(6) 0.5408(10) 0.0450(12) Uani 0.25 1 d DG U P C -2
H4S3 H 0.0243 0.5930 0.5531 0.054 Uiso 0.25 1 calc R U P C -2
H4S4 H -0.0754 0.5446 0.6057 0.054 Uiso 0.25 1 calc R U P C -2
C5S' C -0.1693(14) 0.5922(7) 0.4715(13) 0.0450(12) Uani 0.25 1 d DG U P C -2
H5S4 H -0.2022 0.6323 0.5049 0.068 Uiso 0.25 1 calc R U P C -2
H5S5 H -0.2393 0.5580 0.4598 0.068 Uiso 0.25 1 calc R U P C -2
H5S6 H -0.1403 0.6062 0.4075 0.068 Uiso 0.25 1 calc R U P C -2

loop_
_atom_site_aniso_label
_atom_site_aniso_U_11
_atom_site_aniso_U_22
_atom_site_aniso_U_33
_atom_site_aniso_U_23
_atom_site_aniso_U_13
_atom_site_aniso_U_12
Ni1 0.01909(19) 0.01251(17) 0.01915(18) 0.00202(14) 0.00561(13) -0.00023(15)
F1 0.0603(12) 0.0208(8) 0.0306(9) 0.0095(7) 0.0152(8) 0.0032(8)
F2 0.0377(11) 0.0187(9) 0.0797(14) 0.0076(9) 0.0212(10) 0.0056(8)
F3 0.0738(14) 0.0254(9) 0.0385(10) 0.0059(8) -0.0223(10) -0.0240(9)
F4 0.018(2) 0.042(3) 0.052(3) -0.015(3) 0.0007(18) -0.0087(18)
F5 0.022(2) 0.032(3) 0.066(5) 0.027(3) 0.013(2) 0.011(2)
F6 0.026(3) 0.078(5) 0.034(3) 0.019(3) 0.014(2) 0.007(3)
F4' 0.0202(19) 0.111(7) 0.035(2) 0.013(3) 0.0002(15) -0.005(2)
F5' 0.040(3) 0.032(2) 0.103(5) -0.006(3) 0.040(3) 0.0015(18)
F6' 0.039(3) 0.048(3) 0.073(4) 0.032(3) 0.024(3) -0.003(3)
N1 0.0177(12) 0.0156(11) 0.0187(11) -0.0012(9) 0.0069(9) 0.0012(9)
N2 0.0194(12) 0.0113(10) 0.0188(11) 0.0022(9) 0.0042(9) 0.0037(9)
N3 0.0232(13) 0.0189(11) 0.0174(12) 0.0012(9) 0.0045(10) 0.0017(9)
N4 0.0240(13) 0.0165(11) 0.0173(11) -0.0003(9) 0.0060(9) 0.0039(9)
C1 0.0155(14) 0.0172(13) 0.0214(14) -0.0011(11) 0.0044(11) 0.0006(11)
C2 0.0258(16) 0.0182(14) 0.0245(15) 0.0029(12) 0.0035(12) 0.0049(12)
C3 0.0304(17) 0.0121(13) 0.0335(16) 0.0011(12) 0.0044(13) 0.0036(12)
C4 0.0259(16) 0.0187(14) 0.0262(15) -0.0060(11) 0.0042(12) 0.0030(12)
C5 0.0187(14) 0.0182(13) 0.0199(14) -0.0034(11) 0.0057(11) 0.0010(11)
C6 0.0277(17) 0.0202(14) 0.0219(15) -0.0032(11) 0.0044(12) 0.0014(12)
C7 0.0209(15) 0.0185(13) 0.0214(14) 0.0009(11) 0.0017(11) -0.0008(11)
C8 0.0240(15) 0.0127(12) 0.0203(14) 0.0042(11) 0.0029(12) 0.0011(11)
C9 0.0207(15) 0.0205(14) 0.0302(15) 0.0058(12) 0.0017(12) 0.0012(11)
C10 0.0218(16) 0.0273(15) 0.0348(17) 0.0019(13) 0.0097(13) 0.0075(12)
C11 0.0303(17) 0.0259(15) 0.0273(16) -0.0009(13) 0.0106(13) 0.0068(13)
C12 0.0247(15) 0.0135(12) 0.0223(14) 0.0011(11) 0.0053(12) 0.0035(11)
C13 0.0282(16) 0.0164(13) 0.0208(14) -0.0031(11) 0.0069(12) 0.0031(12)
C14 0.0199(14) 0.0185(13) 0.0186(14) -0.0001(11) 0.0032(11) 0.0021(11)
C15 0.0324(17) 0.0180(13) 0.0180(14) 0.0023(11) 0.0032(12) -0.0019(12)
C16 0.049(2) 0.0283(16) 0.0259(16) 0.0005(14) 0.0144(14) -0.0080(15)
C17 0.047(2) 0.0210(14) 0.0194(15) -0.0015(12) -0.0007(13) -0.0014(13)
C18 0.0431(19) 0.0187(14) 0.0247(15) 0.0008(12) -0.0011(13) 0.0031(13)
C19 0.0379(17) 0.0275(15) 0.0187(14) 0.0019(12) 0.0094(12) 0.0020(14)
C20 0.046(2) 0.051(2) 0.0335(18) 0.0071(16) 0.0212(16) 0.0085(17)
C21 0.056(2) 0.0357(18) 0.0202(15) -0.0039(14) 0.0006(14) -0.0017(16)
C22 0.046(2) 0.0301(16) 0.0286(17) 0.0092(13) 0.0113(15) 0.0016(14)
C23 0.0255(15) 0.0213(14) 0.0200(15) 0.0045(11) 0.0005(12) -0.0019(12)
C24 0.0282(16) 0.0281(15) 0.0261(15) 0.0046(14) 0.0082(12) -0.0006(14)
C1S 0.041(3) 0.048(2) 0.051(3) 0.011(2) 0.026(2) 0.003(2)
C2S 0.041(3) 0.048(2) 0.051(3) 0.011(2) 0.026(2) 0.003(2)
C3S 0.041(3) 0.048(2) 0.051(3) 0.011(2) 0.026(2) 0.003(2)
C4S 0.041(3) 0.048(2) 0.051(3) 0.011(2) 0.026(2) 0.003(2)
C5S 0.041(3) 0.048(2) 0.051(3) 0.011(2) 0.026(2) 0.003(2)
C1S' 0.041(3) 0.048(2) 0.051(3) 0.011(2) 0.026(2) 0.003(2)
C2S' 0.041(3) 0.048(2) 0.051(3) 0.011(2) 0.026(2) 0.003(2)
C3S' 0.041(3) 0.048(2) 0.051(3) 0.011(2) 0.026(2) 0.003(2)
C4S' 0.041(3) 0.048(2) 0.051(3) 0.011(2) 0.026(2) 0.003(2)
C5S' 0.041(3) 0.048(2) 0.051(3) 0.011(2) 0.026(2) 0.003(2)

loop_
_atom_type_symbol
_atom_type_description
_atom_type_scat_dispersion_real
_atom_type_scat_dispersion_imag
_atom_type_scat_source
C C 0.0033 0.0016 'International Tables Vol C Tables 4.2.6.8 and 6.1.1.4'
H H 0.0000 0.0000 'International Tables Vol C Tables 4.2.6.8 and 6.1.1.4'
F F 0.0171 0.0103 'International Tables Vol C Tables 4.2.6.8 and 6.1.1.4'
N N 0.0061 0.0033 'International Tables Vol C Tables 4.2.6.8 and 6.1.1.4'
Ni Ni 0.3393 1.1124 'International Tables Vol C Tables 4.2.6.8 and 6.1.1.4'

loop_
_geom_angle_atom_site_label_1
_geom_angle_atom_site_label_2
_geom_angle_atom_site_label_3
_geom_angle
C23 Ni1 C24 89.27(11)
C23 Ni1 N1 175.28(10)
C24 Ni1 N1 90.53(10)
C23 Ni1 N2 92.85(10)
C24 Ni1 N2 171.76(10)
N1 Ni1 N2 86.71(8)
C1 N1 C5 119.9(2)
C1 N1 Ni1 120.93(17)
C5 N1 Ni1 119.16(17)
C8 N2 C12 119.2(2)
C8 N2 Ni1 121.08(17)
C12 N2 Ni1 119.29(17)
C7 N3 C6 110.6(2)
C7 N3 C15 112.6(2)
C6 N3 C15 113.7(2)
C14 N4 C13 113.3(2)
C14 N4 C19 115.4(2)
C13 N4 C19 115.1(2)
N1 C1 C2 120.5(2)
N1 C1 C14 117.8(2)
C2 C1 C14 121.7(2)
C3 C2 C1 119.7(2)
C3 C2 H2 120.2
C1 C2 H2 120.2
C4 C3 C2 119.5(2)
C4 C3 H3 120.3
C2 C3 H3 120.3
C3 C4 C5 119.1(2)
C3 C4 H4 120.5
C5 C4 H4 120.5
N1 C5 C4 121.3(2)
N1 C5 C6 117.7(2)
C4 C5 C6 121.0(2)
N3 C6 C5 112.4(2)
N3 C6 H6A 109.1
C5 C6 H6A 109.1
N3 C6 H6B 109.1
C5 C6 H6B 109.1
H6A C6 H6B 107.9
N3 C7 C8 114.7(2)
N3 C7 H7A 108.6
C8 C7 H7A 108.6
N3 C7 H7B 108.6
C8 C7 H7B 108.6
H7A C7 H7B 107.6
N2 C8 C9 121.5(2)
N2 C8 C7 118.3(2)
C9 C8 C7 119.7(2)
C10 C9 C8 118.9(3)
C10 C9 H9 120.5
C8 C9 H9 120.5
C9 C10 C11 119.1(3)
C9 C10 H10 120.5
C11 C10 H10 120.5
C10 C11 C12 119.7(3)
C10 C11 H11 120.2
C12 C11 H11 120.2
N2 C12 C11 121.0(2)
N2 C12 C13 116.8(2)
C11 C12 C13 121.9(2)
N4 C13 C12 109.2(2)
N4 C13 H13A 109.8
C12 C13 H13A 109.8
N4 C13 H13B 109.8
C12 C13 H13B 109.8
H13A C13 H13B 108.3
N4 C14 C1 113.5(2)
N4 C14 H14A 108.9
C1 C14 H14A 108.9
N4 C14 H14B 108.9
C1 C14 H14B 108.9
H14A C14 H14B 107.7
N3 C15 C16 109.6(2)
N3 C15 C17 112.6(2)
C16 C15 C17 108.6(2)
N3 C15 C18 108.1(2)
C16 C15 C18 108.3(2)
C17 C15 C18 109.5(2)
C15 C16 H16A 109.5
C15 C16 H16B 109.5
H16A C16 H16B 109.5
C15 C16 H16C 109.5
H16A C16 H16C 109.5
H16B C16 H16C 109.5
C15 C17 H17A 109.5
C15 C17 H17B 109.5
H17A C17 H17B 109.5
C15 C17 H17C 109.5
H17A C17 H17C 109.5
H17B C17 H17C 109.5
C15 C18 H18A 109.5
C15 C18 H18B 109.5
H18A C18 H18B 109.5
C15 C18 H18C 109.5
H18A C18 H18C 109.5
H18B C18 H18C 109.5
N4 C19 C20 108.6(2)
N4 C19 C21 112.1(2)
C20 C19 C21 110.5(3)
N4 C19 C22 109.1(2)
C20 C19 C22 106.9(2)
C21 C19 C22 109.5(3)
C19 C20 H20A 109.5
C19 C20 H20B 109.5
H20A C20 H20B 109.5
C19 C20 H20C 109.5
H20A C20 H20C 109.5
H20B C20 H20C 109.5
C19 C21 H21A 109.5
C19 C21 H21B 109.5
H21A C21 H21B 109.5
C19 C21 H21C 109.5
H21A C21 H21C 109.5
H21B C21 H21C 109.5
C19 C22 H22A 109.5
C19 C22 H22B 109.5
H22A C22 H22B 109.5
C19 C22 H22C 109.5
H22A C22 H22C 109.5
H22B C22 H22C 109.5
F3 C23 F2 102.0(2)
F3 C23 F1 102.4(2)
F2 C23 F1 101.8(2)
F3 C23 Ni1 115.93(17)
F2 C23 Ni1 115.46(17)
F1 C23 Ni1 117.05(17)
F6' C24 F4' 107.4(4)
F5 C24 F6 104.8(4)
F6' C24 F5' 99.1(3)
F4' C24 F5' 99.9(4)
F5 C24 F4 99.1(3)
F6 C24 F4 98.9(4)
F6' C24 Ni1 122.6(3)
F4' C24 Ni1 113.4(2)
F5 C24 Ni1 118.5(2)
F6 C24 Ni1 117.3(3)
F5' C24 Ni1 111.3(2)
F4 C24 Ni1 115.0(2)
C2S C1S H1S1 109.5
C2S C1S H1S2 109.5
H1S1 C1S H1S2 109.5
C2S C1S H1S3 109.5
H1S1 C1S H1S3 109.5
H1S2 C1S H1S3 109.5
C1S C2S C3S 110.0
C1S C2S H2S1 109.7
C3S C2S H2S1 109.7
C1S C2S H2S2 109.7
C3S C2S H2S2 109.7
H2S1 C2S H2S2 108.2
C4S C3S C2S 109.1
C4S C3S H3S1 109.9
C2S C3S H3S1 109.9
C4S C3S H3S2 109.9
C2S C3S H3S2 109.9
H3S1 C3S H3S2 108.3
C3S C4S C5S 106.3
C3S C4S H4S1 110.5
C5S C4S H4S1 110.5
C3S C4S H4S2 110.5
C5S C4S H4S2 110.5
H4S1 C4S H4S2 108.7
C4S C5S H5S1 109.5
C4S C5S H5S2 109.5
H5S1 C5S H5S2 109.5
C4S C5S H5S3 109.5
H5S1 C5S H5S3 109.5
H5S2 C5S H5S3 109.5
C2S' C1S' H1S4 109.5
C2S' C1S' H1S5 109.5
H1S4 C1S' H1S5 109.5
C2S' C1S' H1S6 109.5
H1S4 C1S' H1S6 109.5
H1S5 C1S' H1S6 109.5
C1S' C2S' C3S' 111.1
C1S' C2S' H2S3 109.4
C3S' C2S' H2S3 109.4
C1S' C2S' H2S4 109.4
C3S' C2S' H2S4 109.4
H2S3 C2S' H2S4 108.0
C4S' C3S' C2S' 109.6
C4S' C3S' H3S3 109.8
C2S' C3S' H3S3 109.8
C4S' C3S' H3S4 109.8
C2S' C3S' H3S4 109.8
H3S3 C3S' H3S4 108.2
C3S' C4S' C5S' 104.5
C3S' C4S' H4S3 110.9
C5S' C4S' H4S3 110.9
C3S' C4S' H4S4 110.9
C5S' C4S' H4S4 110.9
H4S3 C4S' H4S4 108.9
C4S' C5S' H5S4 109.5
C4S' C5S' H5S5 109.5
H5S4 C5S' H5S5 109.5
C4S' C5S' H5S6 109.5
H5S4 C5S' H5S6 109.5
H5S5 C5S' H5S6 109.5

loop_
_geom_bond_atom_site_label_1
_geom_bond_atom_site_label_2
_geom_bond_distance
Ni1 C23 1.905(3)
Ni1 C24 1.915(3)
Ni1 N1 1.939(2)
Ni1 N2 1.994(2)
F1 C23 1.372(3)
F2 C23 1.365(3)
F3 C23 1.358(3)
F4 C24 1.437(4)
F5 C24 1.341(4)
F6 C24 1.348(5)
F4' C24 1.338(4)
F5' C24 1.433(4)
F6' C24 1.328(5)
N1 C1 1.351(3)
N1 C5 1.352(3)
N2 C8 1.340(3)
N2 C12 1.353(3)
N3 C7 1.466(3)
N3 C6 1.472(3)
N3 C15 1.505(3)
N4 C14 1.468(3)
N4 C13 1.477(3)
N4 C19 1.495(3)
C1 C2 1.388(3)
C1 C14 1.514(3)
C2 C3 1.381(4)
C2 H2 0.9500
C3 C4 1.375(4)
C3 H3 0.9500
C4 C5 1.387(4)
C4 H4 0.9500
C5 C6 1.502(4)
C6 H6A 0.9900
C6 H6B 0.9900
C7 C8 1.504(4)
C7 H7A 0.9900
C7 H7B 0.9900
C8 C9 1.393(4)
C9 C10 1.377(4)
C9 H9 0.9500
C10 C11 1.380(4)
C10 H10 0.9500
C11 C12 1.381(4)
C11 H11 0.9500
C12 C13 1.504(4)
C13 H13A 0.9900
C13 H13B 0.9900
C14 H14A 0.9900
C14 H14B 0.9900
C15 C16 1.525(4)
C15 C17 1.529(4)
C15 C18 1.532(4)
C16 H16A 0.9800
C16 H16B 0.9800
C16 H16C 0.9800
C17 H17A 0.9800
C17 H17B 0.9800
C17 H17C 0.9800
C18 H18A 0.9800
C18 H18B 0.9800
C18 H18C 0.9800
C19 C20 1.528(4)
C19 C21 1.528(4)
C19 C22 1.532(4)
C20 H20A 0.9800
C20 H20B 0.9800
C20 H20C 0.9800
C21 H21A 0.9800
C21 H21B 0.9800
C21 H21C 0.9800
C22 H22A 0.9800
C22 H22B 0.9800
C22 H22C 0.9800
C1S C2S 1.5333
C1S H1S1 0.9800
C1S H1S2 0.9800
C1S H1S3 0.9800
C2S C3S 1.6368
C2S H2S1 0.9900
C2S H2S2 0.9900
C3S C4S 1.4675
C3S H3S1 0.9900
C3S H3S2 0.9900
C4S C5S 1.6066
C4S H4S1 0.9900
C4S H4S2 0.9900
C5S H5S1 0.9800
C5S H5S2 0.9800
C5S H5S3 0.9800
C1S' C2S' 1.5229
C1S' H1S4 0.9800
C1S' H1S5 0.9800
C1S' H1S6 0.9800
C2S' C3S' 1.6378
C2S' H2S3 0.9900
C2S' H2S4 0.9900
C3S' C4S' 1.4866
C3S' H3S3 0.9900
C3S' H3S4 0.9900
C4S' C5S' 1.6047
C4S' H4S3 0.9900
C4S' H4S4 0.9900
C5S' H5S4 0.9800
C5S' H5S5 0.9800
C5S' H5S6 0.9800

loop_
_geom_hbond_atom_site_label_D
_geom_hbond_atom_site_label_H
_geom_hbond_atom_site_label_A
_geom_hbond_distance_DH
_geom_hbond_distance_HA
_geom_hbond_distance_DA
_geom_hbond_angle_DHA
_geom_hbond_site_symmetry_A
C14 H14B F4' 0.99 2.32 3.179(5) 144.7 .
C2 H2 F5 0.95 2.55 3.459(5) 161.5 3_656
C18 H18C F2 0.98 2.54 3.500(3) 166.5 .
C6 H6A F5' 0.99 2.54 3.109(6) 116.6 .
C17 H17B F3 0.98 2.55 3.333(3) 137.1 4_565
C16 H16A F1 0.98 2.41 3.309(3) 151.7 .
C16 H16A F6 0.98 2.37 3.116(7) 132.7 .

loop_
_geom_torsion_atom_site_label_1
_geom_torsion_atom_site_label_2
_geom_torsion_atom_site_label_3
_geom_torsion_atom_site_label_4
_geom_torsion
C5 N1 C1 C2 2.1(4)
Ni1 N1 C1 C2 -179.16(19)
C5 N1 C1 C14 -179.0(2)
Ni1 N1 C1 C14 -0.2(3)
N1 C1 C2 C3 -1.4(4)
C14 C1 C2 C3 179.7(2)
C1 C2 C3 C4 -0.4(4)
C2 C3 C4 C5 1.4(4)
C1 N1 C5 C4 -1.0(4)
Ni1 N1 C5 C4 -179.81(19)
C1 N1 C5 C6 -178.9(2)
Ni1 N1 C5 C6 2.3(3)
C3 C4 C5 N1 -0.7(4)
C3 C4 C5 C6 177.1(2)
C7 N3 C6 C5 -59.9(3)
C15 N3 C6 C5 172.3(2)
N1 C5 C6 N3 -39.5(3)
C4 C5 C6 N3 142.6(2)
C6 N3 C7 C8 123.1(2)
C15 N3 C7 C8 -108.5(2)
C12 N2 C8 C9 7.8(3)
Ni1 N2 C8 C9 -164.58(18)
C12 N2 C8 C7 -164.8(2)
Ni1 N2 C8 C7 22.8(3)
N3 C7 C8 N2 -34.1(3)
N3 C7 C8 C9 153.2(2)
N2 C8 C9 C10 -1.9(4)
C7 C8 C9 C10 170.6(2)
C8 C9 C10 C11 -3.8(4)
C9 C10 C11 C12 3.7(4)
C8 N2 C12 C11 -7.9(4)
Ni1 N2 C12 C11 164.60(19)
C8 N2 C12 C13 165.8(2)
Ni1 N2 C12 C13 -21.7(3)
C10 C11 C12 N2 2.2(4)
C10 C11 C12 C13 -171.2(2)
C14 N4 C13 C12 104.5(2)
C19 N4 C13 C12 -119.7(2)
N2 C12 C13 N4 -72.4(3)
C11 C12 C13 N4 101.2(3)
C13 N4 C14 C1 -103.9(2)
C19 N4 C14 C1 120.5(2)
N1 C1 C14 N4 84.2(3)
C2 C1 C14 N4 -96.8(3)
C7 N3 C15 C16 172.1(2)
C6 N3 C15 C16 -61.1(3)
C7 N3 C15 C17 -66.8(3)
C6 N3 C15 C17 59.9(3)
C7 N3 C15 C18 54.3(3)
C6 N3 C15 C18 -179.0(2)
C14 N4 C19 C20 -169.7(2)
C13 N4 C19 C20 55.5(3)
C14 N4 C19 C21 68.0(3)
C13 N4 C19 C21 -66.8(3)
C14 N4 C19 C22 -53.5(3)
C13 N4 C19 C22 171.7(2)
C1S C2S C3S C4S -178.3
C2S C3S C4S C5S -179.3
C1S' C2S' C3S' C4S' 167.8
C2S' C3S' C4S' C5S' 179.3
